data_2212221
loop_
_publ_author_name
'Siero\'n, Les\/law'

_publ_section_title
<i>catena</i>-Poly[[bis(2-amino-1,3-benzothiazole-\k<i>N</i>^3^)copper(II)]-\m-adipato-\k^4^<i>O</i>,<i>O</i>':<i>O</i>'',<i>O</i>''']
_journal_coeditor_code HG2167
_journal_issue 2
_journal_name_full 'Acta Crystallographica Section E'
_journal_page_first m598
_journal_page_last m600
_journal_paper_doi 10.1107/S1600536807003534
_journal_volume 63
_journal_year 2007
_chemical_formula_iupac '[Cu (C6 H8 O4)2 (C7 H6 N2 S)2]'
_chemical_formula_moiety 'C20 H20 Cu N4 O4 S2'
_chemical_formula_sum 'C20 H20 Cu N4 O4 S2'
_chemical_formula_weight 508.09
_chemical_name_systematic
;
catena-Poly[[bis(2-amino-1,3-benzothiazole-\kN^3^)copper(II)]-\m-
adipato-\k^4^O,O':O'',O''']
;
_space_group_IT_number 14
_symmetry_cell_setting monoclinic
_symmetry_space_group_name_Hall '-P 2yn'
_symmetry_space_group_name_H-M 'P 1 21/n 1'
_atom_sites_solution_hydrogens difmap
_atom_sites_solution_primary direct
_atom_sites_solution_secondary direct
_cell_angle_alpha 90
_cell_angle_beta 102.719(2)
_cell_angle_gamma 90
_cell_formula_units_Z 2
_cell_length_a 8.6406(2)
_cell_length_b 9.3336(2)
_cell_length_c 13.3911(3)
_cell_measurement_reflns_used 9814
_cell_measurement_temperature 295
_cell_measurement_theta_max 28.5848
_cell_measurement_theta_min 2.6739
_cell_volume 1053.46(4)
_computing_cell_refinement 'CrysAlis RED (Oxford Diffraction, 2006)'
_computing_data_collection 'CrysAlis CCD (Oxford Diffraction, 2006)'
_computing_data_reduction 'CrysAlis RED'
_computing_molecular_graphics 'MERCURY (Macrae <i>et al.</i>,  2006)'
_computing_publication_material 'PLATON (Spek, 2003)'
_computing_structure_refinement SHELXTL
_computing_structure_solution 'SHELXTL (Sheldrick, 2003)'
_diffrn_ambient_temperature 295
_diffrn_detector_area_resol_mean 8.2356
_diffrn_measured_fraction_theta_full 0.999
_diffrn_measured_fraction_theta_max 0.999
_diffrn_measurement_device_type 'Kuma KM4 CCDarea-detector'
_diffrn_measurement_method \w
_diffrn_radiation_monochromator graphite
_diffrn_radiation_type MoK\a
_diffrn_radiation_wavelength 0.71073
_diffrn_reflns_av_R_equivalents 0.0164
_diffrn_reflns_av_sigmaI/netI 0.0088
_diffrn_reflns_limit_h_max 9
_diffrn_reflns_limit_h_min -10
_diffrn_reflns_limit_k_max 11
_diffrn_reflns_limit_k_min -11
_diffrn_reflns_limit_l_max 15
_diffrn_reflns_limit_l_min -15
_diffrn_reflns_number 10766
_diffrn_reflns_reduction_process
;
;
_diffrn_reflns_theta_full 25.00
_diffrn_reflns_theta_max 25.00
_diffrn_reflns_theta_min 2.68
_diffrn_standards_number 0
_exptl_absorpt_coefficient_mu 1.271
_exptl_absorpt_correction_T_max 0.832
_exptl_absorpt_correction_T_min 0.702
_exptl_absorpt_correction_type multi-scan
_exptl_absorpt_process_details '(CrysAlis RED; Oxford Diffraction, 2006)'
_exptl_crystal_colour Violet
_exptl_crystal_density_diffrn 1.602
_exptl_crystal_density_method 'Not measured'
_exptl_crystal_description Prism
_exptl_crystal_F_000 522
_exptl_crystal_size_max 0.30
_exptl_crystal_size_mid 0.20
_exptl_crystal_size_min 0.15
_refine_diff_density_max 0.254
_refine_diff_density_min -0.255
_refine_ls_extinction_method none
_refine_ls_goodness_of_fit_ref 1.103
_refine_ls_hydrogen_treatment mixed
_refine_ls_matrix_type full
_refine_ls_number_parameters 154
_refine_ls_number_reflns 1852
_refine_ls_number_restraints 2
_refine_ls_restrained_S_all 1.103
_refine_ls_R_factor_all 0.0264
_refine_ls_R_factor_gt 0.0218
_refine_ls_shift/su_max 0.000
_refine_ls_shift/su_mean 0.000
_refine_ls_structure_factor_coef Fsqd
_refine_ls_weighting_details 'calc w = 1/[\s^2^(Fo^2^)+(0.028P)^2^+0.6815P] where P=(Fo^2^+2Fc^2^)/3'
_refine_ls_weighting_scheme calc
_refine_ls_wR_factor_gt 0.0564
_refine_ls_wR_factor_ref 0.0606
_reflns_number_gt 1665
_reflns_number_total 1852
_reflns_threshold_expression I>2\s(I)
_cod_data_source_file hg2167.cif
_cod_data_source_block I
_cod_original_sg_symbol_H-M 'P 21/n'
_cod_database_code 2212221
_cod_database_fobs_code 2212221

loop_
_symmetry_equiv_pos_site_id
_symmetry_equiv_pos_as_xyz
1 x,y,z
2 1/2-x,1/2+y,1/2-z
3 -x,-y,-z
4 1/2+x,1/2-y,1/2+z

loop_
_atom_site_type_symbol
_atom_site_label
_atom_site_fract_x
_atom_site_fract_y
_atom_site_fract_z
_atom_site_U_iso_or_equiv
_atom_site_adp_type
_atom_site_calc_flag
_atom_site_refinement_flags
_atom_site_occupancy
_atom_site_disorder_assembly
_atom_site_disorder_group
Cu Cu 0.0000 0.5000 0.5000 0.02143(11) Uani d S 1 . .
S S1 0.00056(7) 0.22448(6) 0.21971(4) 0.04139(15) Uani d . 1 . .
O O1 0.13135(15) 0.65974(13) 0.47590(9) 0.0298(3) Uani d . 1 . .
O O2 -0.10141(16) 0.71204(15) 0.37600(10) 0.0363(3) Uani d . 1 . .
N N1 0.04630(17) 0.39033(16) 0.37945(11) 0.0267(3) Uani d . 1 . .
N N2 -0.2144(2) 0.3883(3) 0.28078(17) 0.0515(5) Uani d . 1 . .
H H22 -0.275(3) 0.344(3) 0.236(2) 0.053(7) Uiso d . 1 . .
H H21 -0.242(4) 0.450(3) 0.315(2) 0.067(9) Uiso d . 1 . .
C C1 -0.0635(2) 0.3460(2) 0.30151(14) 0.0312(4) Uani d . 1 . .
C C2 0.1913(2) 0.2328(2) 0.29717(14) 0.0331(4) Uani d . 1 . .
C C3 0.3255(3) 0.1592(3) 0.28626(18) 0.0476(6) Uani d . 1 . .
H H3 0.3219 0.0942 0.2332 0.057 Uiso calc R 1 . .
C C4 0.4651(3) 0.1855(3) 0.3569(2) 0.0546(6) Uani d . 1 . .
H H4 0.5571 0.1372 0.3515 0.066 Uiso calc R 1 . .
C C5 0.4700(3) 0.2828(3) 0.43568(18) 0.0478(6) Uani d . 1 . .
H H5 0.5658 0.3000 0.4815 0.057 Uiso calc R 1 . .
C C6 0.3355(2) 0.3546(2) 0.44750(16) 0.0364(4) Uani d . 1 . .
H H6 0.3398 0.4188 0.5012 0.044 Uiso calc R 1 . .
C C7 0.1938(2) 0.32912(19) 0.37767(13) 0.0268(4) Uani d . 1 . .
C C8 0.0381(2) 0.74509(19) 0.41719(13) 0.0277(4) Uani d . 1 . .
C C9 0.1013(3) 0.8933(2) 0.40543(16) 0.0380(5) Uani d D 1 . .
H H9A 0.0419 0.9365 0.3427 0.046 Uiso calc PR 0.88 A 1
H H9B 0.2117 0.8874 0.4012 0.046 Uiso calc PR 0.88 A 1
H H9C 0.1034 0.9101 0.3343 0.046 Uiso d PR 0.12 A 2
H H9D 0.2087 0.9013 0.4459 0.046 Uiso d PR 0.12 A 2
C C10 0.0863(3) 0.9865(2) 0.4976(2) 0.0400(6) Uani d PD 0.88 . 1
H H10A 0.1403 0.9394 0.5602 0.048 Uiso calc PR 0.88 . 1
H H10B 0.1384 1.0777 0.4934 0.048 Uiso calc PR 0.88 . 1
C C10' -0.0026(16) 1.0072(12) 0.4428(4) 0.028(3) Uiso d PD 0.12 . 2
H H10C 0.0342 1.1019 0.4293 0.034 Uiso calc PR 0.12 . 2
H H10D -0.1113 0.9973 0.4047 0.034 Uiso calc PR 0.12 . 2

loop_
_atom_site_aniso_label
_atom_site_aniso_U_11
_atom_site_aniso_U_22
_atom_site_aniso_U_33
_atom_site_aniso_U_12
_atom_site_aniso_U_13
_atom_site_aniso_U_23
Cu 0.02144(16) 0.01884(17) 0.02241(17) 0.00016(11) 0.00141(11) -0.00129(11)
S1 0.0502(3) 0.0420(3) 0.0299(3) -0.0040(2) 0.0043(2) -0.0132(2)
O1 0.0293(7) 0.0259(6) 0.0322(7) -0.0030(5) 0.0021(5) 0.0012(5)
O2 0.0323(7) 0.0326(7) 0.0409(8) 0.0002(6) 0.0010(6) 0.0027(6)
N1 0.0260(7) 0.0258(8) 0.0263(8) 0.0005(6) 0.0018(6) -0.0034(6)
N2 0.0337(10) 0.0656(14) 0.0466(12) 0.0056(10) -0.0098(9) -0.0218(11)
C1 0.0335(10) 0.0316(10) 0.0261(9) -0.0031(8) 0.0014(8) -0.0028(8)
C2 0.0411(11) 0.0315(10) 0.0296(10) -0.0010(9) 0.0138(8) -0.0006(8)
C3 0.0585(14) 0.0426(13) 0.0486(13) 0.0076(11) 0.0268(11) -0.0056(10)
C4 0.0434(13) 0.0602(15) 0.0665(16) 0.0175(12) 0.0255(12) 0.0045(13)
C5 0.0302(11) 0.0603(15) 0.0528(13) 0.0065(10) 0.0085(9) 0.0042(11)
C6 0.0312(10) 0.0419(11) 0.0350(10) 0.0023(9) 0.0046(8) -0.0021(9)
C7 0.0308(9) 0.0253(9) 0.0254(9) 0.0004(7) 0.0087(7) 0.0029(7)
C8 0.0321(10) 0.0250(9) 0.0276(9) -0.0004(8) 0.0099(8) -0.0017(7)
C9 0.0457(12) 0.0268(10) 0.0446(12) -0.0047(9) 0.0164(9) 0.0044(9)
C10 0.0389(14) 0.0256(11) 0.0544(15) -0.0055(9) 0.0078(12) -0.0027(10)

loop_
_atom_type_symbol
_atom_type_description
_atom_type_scat_dispersion_real
_atom_type_scat_dispersion_imag
_atom_type_scat_source
S S 0.1246 0.1234 'International Tables Vol C Tables 4.2.6.8 and 6.1.1.4'
O O 0.0106 0.0060 'International Tables Vol C Tables 4.2.6.8 and 6.1.1.4'
N N 0.0061 0.0033 'International Tables Vol C Tables 4.2.6.8 and 6.1.1.4'
Cu Cu 0.3201 1.2651 'International Tables Vol C Tables 4.2.6.8 and 6.1.1.4'
H H 0.0000 0.0000 'International Tables Vol C Tables 4.2.6.8 and 6.1.1.4'
C C 0.0033 0.0016 'International Tables Vol C Tables 4.2.6.8 and 6.1.1.4'

loop_
_geom_angle_atom_site_label_1
_geom_angle_atom_site_label_2
_geom_angle_atom_site_label_3
_geom_angle_site_symmetry_1
_geom_angle_site_symmetry_3
_geom_angle
_geom_angle_publ_flag
O1 Cu O2 . . 55.85(5) yes
O1 Cu N1 . . 91.74(6) yes
O2 Cu N1 . . 88.49(5) yes
C1 S1 C2 . . 89.23(9) yes
Cu O1 C8 . . 105.61(11) yes
Cu O2 C8 . . 75.52(10) yes
Cu N1 C1 . . 123.92(12) yes
Cu N1 C7 . . 124.04(11) yes
C1 N1 C7 . . 111.01(15) yes
H21 N2 H22 . . 124(3) no
C1 N2 H21 . . 120(2) no
C1 N2 H22 . . 116.3(19) no
S1 C1 N1 . . 115.41(13) no
S1 C1 N2 . . 119.47(16) no
N1 C1 N2 . . 125.11(19) no
S1 C2 C7 . . 109.80(13) no
S1 C2 C3 . . 128.26(16) no
C3 C2 C7 . . 121.95(18) no
C2 C3 C4 . . 117.7(2) no
C3 C4 C5 . . 120.9(2) no
C4 C5 C6 . . 121.3(2) no
C5 C6 C7 . . 118.66(19) no
C2 C7 C6 . . 119.38(17) no
N1 C7 C6 . . 126.11(16) no
N1 C7 C2 . . 114.51(15) no
O2 C8 C9 . . 121.13(17) no
O1 C8 O2 . . 122.41(16) no
O1 C8 C9 . . 116.34(16) no
C8 C9 C10 . . 109.78(17) no
C8 C9 C10' . . 110.4(5) no
C9 C10 C10 . 3_576 112.5(2) no
C9 C10' C10' . 3_576 111.9(8) no
C2 C3 H3 . . 121.00 no
C4 C3 H3 . . 121.00 no
C3 C4 H4 . . 120.00 no
C5 C4 H4 . . 120.00 no
C4 C5 H5 . . 119.00 no
C6 C5 H5 . . 119.00 no
C5 C6 H6 . . 121.00 no
C7 C6 H6 . . 121.00 no
C8 C9 H9A . . 110.00 no
C8 C9 H9B . . 110.00 no
C8 C9 H9C . . 110.00 no
C8 C9 H9D . . 110.00 no
C10 C9 H9A . . 110.00 no
C10 C9 H9B . . 110.00 no
H9A C9 H9B . . 108.00 no
C10' C9 H9C . . 110.00 no
C10' C9 H9D . . 109.00 no
H9C C9 H9D . . 108.00 no
C9 C10 H10A . . 109.00 no
C9 C10 H10B . . 109.00 no
H10A C10 H10B . . 108.00 no
C10 C10 H10A 3_576 . 109.00 no
C10 C10 H10B 3_576 . 109.00 no
C9 C10' H10C . . 109.00 no
C9 C10' H10D . . 109.00 no
H10C C10' H10D . . 108.00 no
C10' C10' H10C 3_576 . 109.00 no
C10' C10' H10D 3_576 . 109.00 no

loop_
_geom_bond_atom_site_label_1
_geom_bond_atom_site_label_2
_geom_bond_site_symmetry_2
_geom_bond_distance
_geom_bond_publ_flag
Cu O1 . 1.9433(13) yes
Cu O2 . 2.6079(14) yes
Cu N1 . 2.0244(15) yes
S1 C1 . 1.7492(19) yes
S1 C2 . 1.7451(19) yes
O1 C8 . 1.274(2) yes
O2 C8 . 1.249(2) yes
N1 C1 . 1.313(2) yes
N1 C7 . 1.402(2) yes
N2 C1 . 1.332(3) yes
N2 H21 . 0.80(3) no
N2 H22 . 0.82(3) no
C2 C3 . 1.383(3) no
C2 C7 . 1.400(3) no
C3 C4 . 1.381(4) no
C4 C5 . 1.386(4) no
C5 C6 . 1.381(3) no
C6 C7 . 1.388(3) no
C8 C9 . 1.508(3) no
C9 C10 . 1.539(3) no
C9 C10' . 1.544(12) no
C10 C10 3_576 1.528(4) no
C10' C10' 3_576 1.529(8) no
C3 H3 . 0.9300 no
C4 H4 . 0.9300 no
C5 H5 . 0.9300 no
C6 H6 . 0.9300 no
C9 H9A . 0.9700 no
C9 H9B . 0.9700 no
C9 H9C . 0.9700 no
C9 H9D . 0.9700 no
C10 H10A . 0.9700 no
C10 H10B . 0.9700 no
C10' H10C . 0.9700 no
C10' H10D . 0.9700 no

loop_
_geom_hbond_atom_site_label_D
_geom_hbond_atom_site_label_H
_geom_hbond_atom_site_label_A
_geom_hbond_site_symmetry_A
_geom_hbond_distance_DH
_geom_hbond_distance_HA
_geom_hbond_distance_DA
_geom_hbond_angle_DHA
_geom_hbond_publ_flag
N2 H22 O2 2_445 0.82(3) 2.05(3) 2.859(3) 171(3) yes
C5 H5 O1 3_666 0.93 2.58 3.429(3) 152 yes
